data_1561199
loop_
_publ_author_name
'Xiao, Li-Na'
'Zhang, Hao'
'Zhang, Ting-Ting'
'Zhang, Xiao'
'Cui, Xiao-Bing'

_publ_section_title
;
 Two new POMOF compounds constructed from polyoxoanions, metals and
 organic ligands
;
_journal_name_full 'Journal of Solid State Chemistry'
_journal_page_first 11
_journal_page_last 18
_journal_paper_doi 10.1016/j.jssc.2017.12.025
_journal_volume 259
_journal_year 2018
_chemical_formula_sum 'C68 H48 Cu4 Mo10 N12 O42 P V4'
_chemical_formula_weight 3153.47
_space_group_crystal_system triclinic
_space_group_IT_number 2
_space_group_name_Hall '-P 1'
_space_group_name_H-M_alt 'P -1'
_atom_sites_solution_hydrogens geom
_cell_angle_alpha 65.951(3)
_cell_angle_beta 89.811(3)
_cell_angle_gamma 83.632(3)
_cell_formula_units_Z 1
_cell_length_a 10.8609(5)
_cell_length_b 14.1387(5)
_cell_length_c 15.5971(5)
_cell_measurement_reflns_used 9468
_cell_measurement_temperature 293(2)
_cell_measurement_theta_max 28.5790
_cell_measurement_theta_min 3.2770
_cell_volume 2171.36(15)
_computing_cell_refinement 'CrysAlisPro 1.171.38.41 (Rigaku OD, 2015)'
_computing_data_collection 'CrysAlisPro 1.171.38.41 (Rigaku OD, 2015)'
_computing_data_reduction 'CrysAlisPro 1.171.38.41 (Rigaku OD, 2015)'
_computing_molecular_graphics 'SHELXL-2014/7 (Sheldrick, 2014)'
_computing_publication_material 'SHELXL-2014/7 (Sheldrick, 2014)'
_computing_structure_refinement 'SHELXL-2014/7 (Sheldrick, 2014)'
_computing_structure_solution 'SHELXL-2014/7 (Sheldrick, 2014)'
_diffrn_ambient_temperature 293(2)
_diffrn_measured_fraction_theta_full 0.998
_diffrn_measured_fraction_theta_max 0.852
_diffrn_measurement_device_type 'SuperNova, Dual, Cu at zero, Eos'
_diffrn_radiation_type MoK\a
_diffrn_radiation_wavelength 0.71073
_diffrn_reflns_av_R_equivalents 0.0403
_diffrn_reflns_av_unetI/netI 0.0574
_diffrn_reflns_Laue_measured_fraction_full 0.998
_diffrn_reflns_Laue_measured_fraction_max 0.852
_diffrn_reflns_limit_h_max 14
_diffrn_reflns_limit_h_min -14
_diffrn_reflns_limit_k_max 18
_diffrn_reflns_limit_k_min -19
_diffrn_reflns_limit_l_max 20
_diffrn_reflns_limit_l_min -19
_diffrn_reflns_number 22543
_diffrn_reflns_point_group_measured_fraction_full 0.998
_diffrn_reflns_point_group_measured_fraction_max 0.852
_diffrn_reflns_theta_full 25.242
_diffrn_reflns_theta_max 29.152
_diffrn_reflns_theta_min 3.006
_exptl_absorpt_coefficient_mu 2.871
_exptl_absorpt_correction_T_max 1.00000
_exptl_absorpt_correction_T_min 0.51848
_exptl_absorpt_correction_type multi-scan
_exptl_crystal_colour dark
_exptl_crystal_density_diffrn 2.412
_exptl_crystal_description block
_exptl_crystal_F_000 1519
_exptl_crystal_size_max 0.15
_exptl_crystal_size_mid 0.15
_exptl_crystal_size_min 0.10
_refine_diff_density_max 1.884
_refine_diff_density_min -2.840
_refine_diff_density_rms 0.200
_refine_ls_extinction_coef .
_refine_ls_extinction_method none
_refine_ls_goodness_of_fit_ref 1.043
_refine_ls_hydrogen_treatment constr
_refine_ls_matrix_type full
_refine_ls_number_parameters 664
_refine_ls_number_reflns 9986
_refine_ls_number_restraints 492
_refine_ls_restrained_S_all 1.073
_refine_ls_R_factor_all 0.0677
_refine_ls_R_factor_gt 0.0543
_refine_ls_shift/su_max 0.003
_refine_ls_shift/su_mean 0.000
_refine_ls_structure_factor_coef Fsqd
_refine_ls_weighting_details 'w=1/[\s^2^(Fo^2^)+(0.0638P)^2^+15.8387P] where P=(Fo^2^+2Fc^2^)/3'
_refine_ls_weighting_scheme calc
_refine_ls_wR_factor_gt 0.1396
_refine_ls_wR_factor_ref 0.1533
_reflns_Friedel_coverage 0.000
_reflns_Friedel_fraction_full .
_reflns_Friedel_fraction_max .
_reflns_number_gt 8024
_reflns_number_total 9986
_reflns_threshold_expression 'I > 2\s(I)'
_cod_data_source_file mmc3.cif
_cod_data_source_block k2
_cod_database_code 1561199
_shelx_space_group_comment
;
The symmetry employed for this shelxl refinement is uniquely defined
by the following loop, which should always be used as a source of
symmetry information in preference to the above space-group names.
They are only intended as comments.
;

loop_
_space_group_symop_operation_xyz
'x, y, z'
'-x, -y, -z'

loop_
_atom_site_label
_atom_site_type_symbol
_atom_site_fract_x
_atom_site_fract_y
_atom_site_fract_z
_atom_site_U_iso_or_equiv
_atom_site_adp_type
_atom_site_occupancy
_atom_site_site_symmetry_order
_atom_site_calc_flag
_atom_site_refinement_flags_posn
_atom_site_refinement_flags_adp
_atom_site_refinement_flags_occupancy
_atom_site_disorder_assembly
_atom_site_disorder_group
Mo1 Mo 0.98317(5) 0.43813(4) 0.30014(4) 0.01764(13) Uani 1 1 d . . . . .
Mo2 Mo 0.71137(5) 0.42655(4) 0.45182(3) 0.01565(12) Uani 1 1 d . . . . .
Mo3 Mo 0.73916(5) 0.69709(5) 0.42675(4) 0.02136(14) Uani 1 1 d . . . . .
Mo4 Mo 0.98989(5) 0.28994(5) 0.72602(4) 0.02503(15) Uani 1 1 d . . . . .
Cu2 Cu 0.53039(7) 0.72232(7) 0.08850(5) 0.02456(19) Uani 1 1 d . . . . .
Mo5 Mo 0.73900(8) 0.48752(7) 0.64548(6) 0.0319(2) Uani 0.5 1 d . . P . .
Mo6 Mo 0.97233(9) 0.24071(7) 0.52662(7) 0.0372(2) Uani 0.5 1 d . . P . .
V5 V 0.73900(8) 0.48752(7) 0.64548(6) 0.0319(2) Uani 0.5 1 d . . P . .
V6 V 0.97233(9) 0.24071(7) 0.52662(7) 0.0372(2) Uani 0.5 1 d . . P . .
V1 V 0.76820(9) 0.61398(8) 0.27044(7) 0.0159(2) Uani 1 1 d . . . . .
P1 P 1.0000 0.5000 0.5000 0.0093(4) Uani 1 2 d S . P . .
O1 O 0.8002(4) 0.4640(3) 0.3264(3) 0.0261(10) Uani 1 1 d . U . . .
O2 O 0.6873(5) 0.5859(4) 0.3861(3) 0.0317(11) Uani 1 1 d . U . . .
O3 O 0.6732(4) 0.6657(4) 0.1759(3) 0.0260(10) Uani 1 1 d . U . . .
O4 O 0.9400(4) 0.5962(4) 0.2446(4) 0.0390(13) Uani 1 1 d . U . . .
O5 O 0.6273(5) 0.4796(4) 0.7143(3) 0.0315(11) Uani 1 1 d . U . . .
O6 O 0.8263(5) 0.7180(4) 0.3031(3) 0.0332(11) Uani 1 1 d . U . . .
O8 O 0.9626(4) 0.1232(4) 0.5378(4) 0.0315(11) Uani 1 1 d . U . . .
O9 O 0.8037(5) 0.3016(4) 0.5001(4) 0.0422(14) Uani 1 1 d . U . . .
O10 O 0.9667(5) 0.4177(5) 0.2027(4) 0.0405(13) Uani 1 1 d . U . . .
O11 O 0.9920(5) 0.3092(4) 0.3923(4) 0.0454(15) Uani 1 1 d . U . . .
N4 N 0.3728(5) 0.6703(5) 0.0506(4) 0.0259(12) Uani 1 1 d . . . . .
N6 N 0.4727(6) 0.8741(5) -0.0235(4) 0.0282(12) Uani 1 1 d . . . . .
O12 O 0.9955(5) 0.1980(4) 0.8343(3) 0.0346(12) Uani 1 1 d . U . . .
N5 N 0.4355(5) 0.7894(4) 0.1613(3) 0.0180(10) Uani 1 1 d . . . . .
O13 O 0.6998(7) 0.6234(4) 0.5450(4) 0.0488(15) Uani 1 1 d . U . . .
O14 O 0.6793(7) 0.4333(4) 0.5618(4) 0.0520(15) Uani 1 1 d . U . . .
O15 O 0.5805(5) 0.3972(5) 0.4194(4) 0.0458(16) Uani 1 1 d . U . . .
N3 N 0.6065(6) 0.6685(5) -0.0019(4) 0.0317(13) Uani 1 1 d . . . . .
O16 O 1.1446(5) 0.4525(4) 0.3027(5) 0.0570(17) Uani 1 1 d . U . . .
O17 O 0.8516(5) 0.7655(6) 0.4539(4) 0.0558(16) Uani 1 1 d . U . . .
O18 O 0.8371(5) 0.3573(4) 0.7147(5) 0.0586(17) Uani 1 1 d . U . . .
C21 C 0.4255(6) 0.7499(5) 0.2546(4) 0.0224(13) Uani 1 1 d . . . . .
H21A H 0.4763 0.6898 0.2924 0.027 Uiso 1 1 calc R U . . .
C4 C 0.5820(5) 0.1012(5) 0.3732(4) 0.0178(12) Uani 1 1 d . . . . .
O19 O 0.9599(5) 0.2257(7) 0.6527(4) 0.0602(17) Uani 1 1 d . U . . .
C15 C 0.5228(7) 0.6413(6) -0.0498(5) 0.0308(16) Uani 1 1 d . . . . .
C16 C 0.3976(7) 0.6437(5) -0.0227(5) 0.0306(16) Uani 1 1 d . . . . .
C20 C 0.2591(7) 0.6724(6) 0.0766(5) 0.0362(17) Uani 1 1 d . . . . .
H20A H 0.2416 0.6912 0.1264 0.043 Uiso 1 1 calc R U . . .
C3 C 0.4460(6) 0.1004(5) 0.3783(4) 0.0221(13) Uani 1 1 d . . . . .
C5 C 0.6627(7) 0.0153(6) 0.3800(5) 0.0310(16) Uani 1 1 d . . . . .
H5A H 0.6321 -0.0466 0.3882 0.037 Uiso 1 1 calc R U . . .
C23 C 0.2622(7) 0.8840(6) 0.2425(5) 0.0309(15) Uani 1 1 d . . . . .
H23A H 0.2026 0.9137 0.2701 0.037 Uiso 1 1 calc R U . . .
C26 C 0.3825(7) 0.9235(5) 0.0082(5) 0.0265(14) Uani 1 1 d . . . . .
C30 C 0.4959(8) 0.9153(6) -0.1137(5) 0.0369(18) Uani 1 1 d . . . . .
H30A H 0.5588 0.8820 -0.1355 0.044 Uiso 1 1 calc R U . . .
C11 C 0.7231(8) 0.6678(7) -0.0249(6) 0.045(2) Uani 1 1 d . . . . .
H11A H 0.7803 0.6859 0.0083 0.054 Uiso 1 1 calc R U . . .
N1 N 0.8381(6) 0.1073(8) 0.3646(5) 0.055(2) Uani 1 1 d . . . . .
C24 C 0.2727(7) 0.9286(6) 0.1443(5) 0.0304(15) Uani 1 1 d . . . . .
C25 C 0.3625(6) 0.8787(5) 0.1075(5) 0.0243(13) Uani 1 1 d . . . . .
C29 C 0.4283(10) 1.0083(7) -0.1779(5) 0.049(2) Uani 1 1 d . . . . .
H29A H 0.4473 1.0356 -0.2409 0.058 Uiso 1 1 calc R U . . .
C8 C 0.6355(7) 0.1906(6) 0.3618(5) 0.0311(15) Uani 1 1 d . . . . .
H8A H 0.5860 0.2511 0.3562 0.037 Uiso 1 1 calc R U . . .
N2 N 0.1888(7) 0.0968(9) 0.3868(5) 0.060(2) Uani 1 1 d . U . . .
C22 C 0.3386(7) 0.7984(6) 0.2964(5) 0.0303(15) Uani 1 1 d . . . . .
H22A H 0.3342 0.7709 0.3615 0.036 Uiso 1 1 calc R U . . .
C2 C 0.3915(7) 0.0117(7) 0.3882(6) 0.041(2) Uani 1 1 d . . . . .
H2A H 0.4404 -0.0480 0.3913 0.049 Uiso 1 1 calc R U . . .
C17 C 0.3060(8) 0.6164(6) -0.0696(6) 0.042(2) Uani 1 1 d . . . . .
C27 C 0.3095(8) 1.0163(6) -0.0512(6) 0.0386(18) Uani 1 1 d . . . . .
C19 C 0.1610(8) 0.6478(8) 0.0335(7) 0.051(2) Uani 1 1 d . . . . .
H19A H 0.0810 0.6500 0.0548 0.061 Uiso 1 1 calc R U . . .
C14 C 0.5551(8) 0.6120(6) -0.1236(5) 0.0382(19) Uani 1 1 d . . . . .
C9 C 0.3677(7) 0.1863(7) 0.3764(5) 0.0370(18) Uani 1 1 d . . . . .
H9A H 0.4005 0.2454 0.3739 0.044 Uiso 1 1 calc R U . . .
C28 C 0.3345(9) 1.0583(7) -0.1474(6) 0.048(2) Uani 1 1 d . . . . .
H28A H 0.2883 1.1189 -0.1894 0.057 Uiso 1 1 calc R U . . .
C6 C 0.7874(7) 0.0215(8) 0.3745(6) 0.050(3) Uani 1 1 d . . . . .
H6A H 0.8396 -0.0367 0.3778 0.060 Uiso 1 1 calc R U . . .
C101 C 0.4612(11) 0.5831(7) -0.1687(6) 0.055(3) Uani 1 1 d . . . . .
H10A H 0.4827 0.5614 -0.2161 0.066 Uiso 1 1 calc R U . . .
C104 C 0.2165(9) 1.0642(7) -0.0122(7) 0.055(3) Uani 1 1 d . . . . .
H10B H 0.1686 1.1256 -0.0511 0.066 Uiso 1 1 calc R U . . .
C103 C 0.1968(8) 1.0205(7) 0.0827(6) 0.047(2) Uani 1 1 d . . . . .
H10C H 0.1336 1.0510 0.1068 0.057 Uiso 1 1 calc R U . . .
C7 C 0.7632(8) 0.1879(9) 0.3590(6) 0.052(3) Uani 1 1 d . . . . .
H7A H 0.7975 0.2477 0.3528 0.062 Uiso 1 1 calc R U . . .
C102 C 0.3422(10) 0.5864(7) -0.1444(6) 0.054(3) Uani 1 1 d . . . . .
H10D H 0.2828 0.5690 -0.1764 0.065 Uiso 1 1 calc R U . . .
C10 C 0.2422(8) 0.1831(9) 0.3783(6) 0.060(3) Uani 1 1 d . . . . .
H10E H 0.1908 0.2423 0.3736 0.072 Uiso 1 1 calc R U . . .
C18 C 0.1848(9) 0.6209(8) -0.0391(7) 0.058(3) Uani 1 1 d . . . . .
H18A H 0.1209 0.6055 -0.0689 0.070 Uiso 1 1 calc R U . . .
C13 C 0.6799(10) 0.6114(7) -0.1468(6) 0.053(3) Uani 1 1 d . . . . .
H13A H 0.7054 0.5915 -0.1946 0.064 Uiso 1 1 calc R U . . .
C12 C 0.7644(9) 0.6398(8) -0.0998(7) 0.057(3) Uani 1 1 d . . . . .
H12A H 0.8469 0.6409 -0.1161 0.069 Uiso 1 1 calc R U . . .
C1 C 0.2641(9) 0.0133(10) 0.3935(7) 0.065(4) Uani 1 1 d . . . . .
H1A H 0.2296 -0.0471 0.4021 0.079 Uiso 1 1 calc R U . . .
O20 O 0.9582(7) 0.6197(6) 0.4412(6) 0.0164(15) Uani 0.5 1 d . U P . .
O21 O 1.1427(7) 0.4822(6) 0.5005(6) 0.0146(15) Uani 0.5 1 d . U P . .
O22 O 0.9412(7) 0.4362(6) 0.4594(6) 0.0159(15) Uani 0.5 1 d . U P . .
O23 O 1.0397(7) 0.5250(6) 0.3981(6) 0.0175(16) Uani 0.5 1 d . U P . .
O7 O 0.6174(4) 0.7889(4) 0.3821(3) 0.0273(10) Uani 1 1 d . U . . .
Cu11 Cu 1.01790(16) 0.0644(2) 0.39766(15) 0.0377(5) Uani 0.5 1 d . . P . .
Cu1 Cu 1.00762(16) 0.13495(19) 0.37332(15) 0.0314(4) Uani 0.5 1 d . . P . .

loop_
_atom_site_aniso_label
_atom_site_aniso_U_11
_atom_site_aniso_U_22
_atom_site_aniso_U_33
_atom_site_aniso_U_23
_atom_site_aniso_U_13
_atom_site_aniso_U_12
Mo1 0.0165(3) 0.0190(3) 0.0181(3) -0.0094(2) -0.00556(19) 0.00258(19)
Mo2 0.0138(2) 0.0144(2) 0.0169(3) -0.0048(2) -0.00321(18) -0.00057(18)
Mo3 0.0149(3) 0.0290(3) 0.0179(3) -0.0102(2) -0.00512(19) 0.0089(2)
Mo4 0.0168(3) 0.0289(3) 0.0167(3) 0.0044(2) -0.0043(2) -0.0062(2)
Cu2 0.0221(4) 0.0353(5) 0.0167(4) -0.0143(3) -0.0084(3) 0.0097(3)
Mo5 0.0261(4) 0.0297(4) 0.0346(5) -0.0087(4) 0.0071(3) 0.0007(3)
Mo6 0.0340(5) 0.0373(5) 0.0438(5) -0.0193(4) 0.0008(4) -0.0073(4)
V5 0.0261(4) 0.0297(4) 0.0346(5) -0.0087(4) 0.0071(3) 0.0007(3)
V6 0.0340(5) 0.0373(5) 0.0438(5) -0.0193(4) 0.0008(4) -0.0073(4)
V1 0.0129(5) 0.0187(5) 0.0128(5) -0.0040(4) -0.0045(3) 0.0027(4)
P1 0.0069(9) 0.0096(9) 0.0086(9) -0.0014(7) -0.0028(7) 0.0017(7)
O1 0.030(2) 0.018(2) 0.027(2) -0.0064(18) 0.0092(18) 0.0007(18)
O2 0.052(3) 0.017(2) 0.025(2) -0.0083(18) 0.017(2) -0.001(2)
O3 0.024(2) 0.029(2) 0.020(2) -0.0079(19) -0.0078(18) 0.0053(19)
O4 0.015(2) 0.021(2) 0.069(3) -0.008(2) 0.001(2) 0.0021(18)
O5 0.033(3) 0.040(3) 0.029(3) -0.020(2) 0.011(2) -0.008(2)
O6 0.025(2) 0.059(3) 0.033(2) -0.033(2) 0.0106(19) -0.019(2)
O8 0.023(2) 0.018(2) 0.050(3) -0.010(2) 0.002(2) -0.0010(18)
O9 0.032(3) 0.037(3) 0.030(3) 0.009(2) 0.017(2) 0.016(2)
O10 0.031(3) 0.066(4) 0.030(3) -0.031(3) -0.013(2) 0.018(3)
O11 0.029(3) 0.039(3) 0.039(3) 0.007(2) 0.015(2) 0.021(2)
N4 0.030(3) 0.029(3) 0.017(3) -0.009(2) -0.008(2) 0.001(2)
N6 0.032(3) 0.029(3) 0.017(3) -0.002(2) -0.007(2) -0.002(2)
O12 0.033(3) 0.035(3) 0.020(2) 0.006(2) -0.008(2) -0.009(2)
N5 0.020(3) 0.020(3) 0.014(2) -0.007(2) -0.0024(19) -0.001(2)
O13 0.104(4) 0.022(2) 0.022(2) -0.012(2) 0.007(3) -0.002(3)
O14 0.114(5) 0.020(2) 0.019(2) -0.006(2) 0.009(3) -0.002(3)
O15 0.028(3) 0.049(3) 0.040(3) 0.006(3) -0.018(2) -0.018(2)
N3 0.033(3) 0.040(4) 0.022(3) -0.016(3) -0.006(2) 0.010(3)
O16 0.023(3) 0.022(3) 0.110(5) -0.012(3) -0.027(3) 0.001(2)
O17 0.030(3) 0.119(5) 0.043(3) -0.052(3) 0.011(2) -0.033(3)
O18 0.028(3) 0.023(3) 0.106(4) -0.006(3) -0.025(3) -0.003(2)
C21 0.022(3) 0.026(3) 0.020(3) -0.009(3) -0.003(2) -0.007(3)
C4 0.016(3) 0.018(3) 0.019(3) -0.007(2) -0.001(2) -0.002(2)
O19 0.029(3) 0.134(5) 0.042(3) -0.054(3) 0.014(2) -0.036(3)
C15 0.040(4) 0.029(4) 0.019(3) -0.011(3) -0.015(3) 0.015(3)
C16 0.041(4) 0.026(4) 0.023(3) -0.011(3) -0.018(3) 0.007(3)
C20 0.033(4) 0.045(5) 0.034(4) -0.022(4) -0.009(3) 0.001(3)
C3 0.014(3) 0.031(3) 0.019(3) -0.010(3) -0.001(2) 0.001(2)
C5 0.030(4) 0.026(4) 0.037(4) -0.016(3) -0.011(3) 0.010(3)
C23 0.026(4) 0.037(4) 0.040(4) -0.026(3) 0.005(3) -0.002(3)
C26 0.031(4) 0.022(3) 0.021(3) -0.005(3) -0.009(3) 0.004(3)
C30 0.049(5) 0.036(4) 0.020(3) -0.005(3) -0.002(3) -0.010(4)
C11 0.035(4) 0.063(6) 0.043(5) -0.030(4) -0.004(3) 0.010(4)
N1 0.014(3) 0.126(8) 0.053(5) -0.063(5) 0.004(3) -0.014(4)
C24 0.026(4) 0.031(4) 0.036(4) -0.018(3) -0.007(3) 0.002(3)
C25 0.023(3) 0.025(3) 0.025(3) -0.011(3) -0.007(2) 0.003(3)
C29 0.081(7) 0.036(5) 0.018(4) 0.003(3) -0.009(4) -0.018(5)
C8 0.033(4) 0.029(4) 0.038(4) -0.019(3) 0.009(3) -0.011(3)
N2 0.021(3) 0.132(7) 0.039(4) -0.046(4) 0.007(3) -0.017(4)
C22 0.037(4) 0.040(4) 0.020(3) -0.015(3) 0.010(3) -0.016(3)
C2 0.030(4) 0.066(6) 0.053(5) -0.045(5) 0.020(4) -0.026(4)
C17 0.055(5) 0.038(4) 0.032(4) -0.020(4) -0.024(4) 0.012(4)
C27 0.047(5) 0.029(4) 0.034(4) -0.010(3) -0.020(3) 0.007(3)
C19 0.034(5) 0.072(7) 0.057(6) -0.035(5) -0.013(4) -0.006(4)
C14 0.053(5) 0.040(4) 0.021(3) -0.018(3) -0.010(3) 0.019(4)
C9 0.021(4) 0.042(4) 0.036(4) -0.006(3) 0.003(3) 0.005(3)
C28 0.067(6) 0.033(4) 0.030(4) 0.001(3) -0.025(4) -0.008(4)
C6 0.023(4) 0.089(7) 0.045(5) -0.044(5) -0.015(3) 0.033(4)
C101 0.099(8) 0.039(5) 0.030(4) -0.026(4) -0.030(5) 0.029(5)
C104 0.057(6) 0.041(5) 0.058(6) -0.019(4) -0.030(5) 0.024(4)
C103 0.042(5) 0.045(5) 0.052(5) -0.024(4) -0.013(4) 0.023(4)
C7 0.043(5) 0.087(7) 0.055(5) -0.049(5) 0.023(4) -0.048(5)
C102 0.077(7) 0.050(5) 0.044(5) -0.035(4) -0.033(5) 0.016(5)
C10 0.023(4) 0.100(8) 0.026(4) -0.004(5) 0.001(3) 0.033(5)
C18 0.046(5) 0.072(7) 0.073(7) -0.048(6) -0.030(5) 0.000(5)
C13 0.075(7) 0.056(6) 0.026(4) -0.022(4) -0.002(4) 0.023(5)
C12 0.052(6) 0.072(7) 0.048(5) -0.031(5) 0.011(4) 0.019(5)
C1 0.039(5) 0.145(11) 0.065(6) -0.085(7) 0.030(5) -0.056(6)
O20 0.013(3) 0.017(4) 0.019(4) -0.008(3) -0.005(3) 0.003(3)
O21 0.005(3) 0.017(4) 0.020(4) -0.006(3) -0.002(3) 0.002(3)
O22 0.017(3) 0.015(3) 0.018(3) -0.009(3) 0.000(3) -0.003(3)
O23 0.014(3) 0.018(4) 0.018(4) -0.006(3) -0.001(3) 0.000(3)
O7 0.028(3) 0.023(2) 0.030(2) -0.014(2) -0.0152(19) 0.0105(19)
Cu11 0.0082(8) 0.0575(14) 0.0435(12) -0.0172(11) -0.0013(7) -0.0021(9)
Cu1 0.0104(8) 0.0466(12) 0.0417(11) -0.0222(10) 0.0008(7) -0.0050(8)

loop_
_atom_type_symbol
_atom_type_description
_atom_type_scat_dispersion_real
_atom_type_scat_dispersion_imag
_atom_type_scat_source
C C 0.0033 0.0016 'International Tables Vol C Tables 4.2.6.8 and 6.1.1.4'
H H 0.0000 0.0000 'International Tables Vol C Tables 4.2.6.8 and 6.1.1.4'
N N 0.0061 0.0033 'International Tables Vol C Tables 4.2.6.8 and 6.1.1.4'
O O 0.0106 0.0060 'International Tables Vol C Tables 4.2.6.8 and 6.1.1.4'
P P 0.1023 0.0942 'International Tables Vol C Tables 4.2.6.8 and 6.1.1.4'
V V 0.3005 0.5294 'International Tables Vol C Tables 4.2.6.8 and 6.1.1.4'
Cu Cu 0.3201 1.2651 'International Tables Vol C Tables 4.2.6.8 and 6.1.1.4'
Mo Mo -1.6832 0.6857 'International Tables Vol C Tables 4.2.6.8 and 6.1.1.4'

loop_
_geom_angle_atom_site_label_1
_geom_angle_atom_site_label_2
_geom_angle_atom_site_label_3
_geom_angle
_geom_angle_site_symmetry_1
_geom_angle_site_symmetry_3
O10 Mo1 O16 102.2(3) . .
O10 Mo1 O11 103.2(3) . .
O16 Mo1 O11 97.1(3) . .
O10 Mo1 O4 99.4(3) . .
O16 Mo1 O4 90.3(2) . .
O11 Mo1 O4 154.1(2) . .
O10 Mo1 O1 99.8(2) . .
O16 Mo1 O1 154.9(3) . .
O11 Mo1 O1 89.4(2) . .
O4 Mo1 O1 74.30(18) . .
O10 Mo1 O23 158.1(3) . .
O16 Mo1 O23 65.6(3) . .
O11 Mo1 O23 96.6(3) . .
O4 Mo1 O23 64.0(3) . .
O1 Mo1 O23 89.6(2) . .
O10 Mo1 O22 159.8(3) . .
O16 Mo1 O22 96.4(3) . .
O11 Mo1 O22 66.4(3) . .
O4 Mo1 O22 88.2(3) . .
O1 Mo1 O22 64.1(2) . .
O23 Mo1 O22 40.6(3) . .
O10 Mo1 V1 101.60(18) . .
O16 Mo1 V1 124.88(18) . .
O11 Mo1 V1 124.21(15) . .
O4 Mo1 V1 37.01(14) . .
O1 Mo1 V1 37.29(12) . .
O23 Mo1 V1 74.11(19) . .
O22 Mo1 V1 73.38(19) . .
O15 Mo2 O14 104.2(3) . .
O15 Mo2 O9 101.8(3) . .
O14 Mo2 O9 96.2(3) . .
O15 Mo2 O2 101.4(3) . .
O14 Mo2 O2 90.1(2) . .
O9 Mo2 O2 153.6(2) . .
O15 Mo2 O1 98.4(3) . .
O14 Mo2 O1 154.7(3) . .
O9 Mo2 O1 90.0(2) . .
O2 Mo2 O1 74.23(18) . .
O15 Mo2 O21 161.1(3) . 2_766
O14 Mo2 O21 66.3(3) . 2_766
O9 Mo2 O21 95.6(3) . 2_766
O2 Mo2 O21 63.6(2) . 2_766
O1 Mo2 O21 88.7(2) . 2_766
O15 Mo2 O22 157.1(3) . .
O14 Mo2 O22 96.6(3) . .
O9 Mo2 O22 66.0(3) . .
O2 Mo2 O22 87.8(2) . .
O1 Mo2 O22 63.7(2) . .
O21 Mo2 O22 40.1(3) 2_766 .
O15 Mo2 V1 101.74(18) . .
O14 Mo2 V1 124.72(17) . .
O9 Mo2 V1 124.72(15) . .
O2 Mo2 V1 36.89(13) . .
O1 Mo2 V1 37.35(12) . .
O21 Mo2 V1 73.54(19) 2_766 .
O22 Mo2 V1 73.25(18) . .
O7 Mo3 O13 103.8(3) . .
O7 Mo3 O17 103.0(3) . .
O13 Mo3 O17 96.9(3) . .
O7 Mo3 O2 99.9(2) . .
O13 Mo3 O2 91.0(2) . .
O17 Mo3 O2 153.2(3) . .
O7 Mo3 O6 98.8(2) . .
O13 Mo3 O6 154.6(2) . .
O17 Mo3 O6 89.2(2) . .
O2 Mo3 O6 73.56(18) . .
O7 Mo3 O20 156.2(3) . .
O13 Mo3 O20 97.7(3) . .
O17 Mo3 O20 63.9(3) . .
O2 Mo3 O20 89.7(2) . .
O6 Mo3 O20 63.0(2) . .
O7 Mo3 O21 158.3(2) . 2_766
O13 Mo3 O21 66.7(3) . 2_766
O17 Mo3 O21 97.6(3) . 2_766
O2 Mo3 O21 62.2(2) . 2_766
O6 Mo3 O21 88.1(2) . 2_766
O20 Mo3 O21 43.2(3) . 2_766
O7 Mo3 V1 100.77(16) . .
O13 Mo3 V1 125.52(16) . .
O17 Mo3 V1 123.60(18) . .
O2 Mo3 V1 36.83(13) . .
O6 Mo3 V1 36.75(13) . .
O20 Mo3 V1 74.17(18) . .
O21 Mo3 V1 72.67(18) 2_766 .
O12 Mo4 O19 104.8(3) . .
O12 Mo4 O18 102.7(3) . .
O19 Mo4 O18 96.5(3) . .
O12 Mo4 O6 100.4(2) . 2_766
O19 Mo4 O6 90.2(2) . 2_766
O18 Mo4 O6 153.3(3) . 2_766
O12 Mo4 O4 98.4(2) . 2_766
O19 Mo4 O4 154.0(3) . 2_766
O18 Mo4 O4 89.5(2) . 2_766
O6 Mo4 O4 74.0(2) 2_766 2_766
O12 Mo4 O20 158.9(3) . 2_766
O19 Mo4 O20 64.5(3) . 2_766
O18 Mo4 O20 96.8(3) . 2_766
O6 Mo4 O20 63.0(2) 2_766 2_766
O4 Mo4 O20 89.7(2) 2_766 2_766
O12 Mo4 V1 100.80(17) . 2_766
O19 Mo4 V1 124.67(17) . 2_766
O18 Mo4 V1 124.30(18) . 2_766
O6 Mo4 V1 36.84(14) 2_766 2_766
O4 Mo4 V1 37.23(14) 2_766 2_766
O20 Mo4 V1 74.24(18) 2_766 2_766
O3 Cu2 N5 95.9(2) . .
O3 Cu2 N3 93.0(2) . .
N5 Cu2 N3 170.8(2) . .
O3 Cu2 N4 138.7(2) . .
N5 Cu2 N4 93.8(2) . .
N3 Cu2 N4 80.9(2) . .
O3 Cu2 N6 133.5(2) . .
N5 Cu2 N6 80.5(2) . .
N3 Cu2 N6 91.8(2) . .
N4 Cu2 N6 87.7(2) . .
O5 Mo5 O18 100.3(3) . .
O5 Mo5 O14 103.1(3) . .
O18 Mo5 O14 90.2(3) . .
O5 Mo5 O13 103.5(3) . .
O18 Mo5 O13 156.1(3) . .
O14 Mo5 O13 86.6(2) . .
O5 Mo5 O16 100.3(3) . 2_766
O18 Mo5 O16 85.8(2) . 2_766
O14 Mo5 O16 156.6(3) . 2_766
O13 Mo5 O16 87.9(3) . 2_766
O5 Mo5 O23 156.3(3) . 2_766
O18 Mo5 O23 64.2(3) . 2_766
O14 Mo5 O23 95.1(3) . 2_766
O13 Mo5 O23 92.5(3) . 2_766
O16 Mo5 O23 62.4(3) 2_766 2_766
O5 Mo5 O21 161.6(3) . 2_766
O18 Mo5 O21 92.4(3) . 2_766
O14 Mo5 O21 63.4(3) . 2_766
O13 Mo5 O21 65.1(2) . 2_766
O16 Mo5 O21 93.8(3) 2_766 2_766
O23 Mo5 O21 42.0(3) 2_766 2_766
O8 Mo6 O19 101.5(3) . .
O8 Mo6 O9 102.1(3) . .
O19 Mo6 O9 90.1(3) . .
O8 Mo6 O17 100.5(3) . 2_766
O19 Mo6 O17 86.4(2) . 2_766
O9 Mo6 O17 157.4(3) . 2_766
O8 Mo6 O11 100.3(3) . .
O19 Mo6 O11 158.2(3) . .
O9 Mo6 O11 86.1(2) . .
O17 Mo6 O11 88.9(2) 2_766 .
O8 Mo6 O20 158.4(3) . 2_766
O19 Mo6 O20 64.7(3) . 2_766
O9 Mo6 O20 94.7(3) . 2_766
O17 Mo6 O20 63.7(3) 2_766 2_766
O11 Mo6 O20 94.2(3) . 2_766
O8 Mo6 O22 160.0(3) . .
O19 Mo6 O22 94.0(3) . .
O9 Mo6 O22 65.1(3) . .
O17 Mo6 O22 92.9(3) 2_766 .
O11 Mo6 O22 64.9(3) . .
O20 Mo6 O22 41.4(3) 2_766 .
O3 V1 O6 111.9(2) . .
O3 V1 O2 114.1(2) . .
O6 V1 O2 80.4(2) . .
O3 V1 O4 114.4(3) . .
O6 V1 O4 80.6(2) . .
O2 V1 O4 131.4(3) . .
O3 V1 O1 116.0(2) . .
O6 V1 O1 132.1(2) . .
O2 V1 O1 80.62(19) . .
O4 V1 O1 80.0(2) . .
O3 V1 Mo4 119.86(17) . 2_766
O6 V1 Mo4 40.05(15) . 2_766
O2 V1 Mo4 109.61(17) . 2_766
O4 V1 Mo4 40.58(17) . 2_766
O1 V1 Mo4 110.00(15) . 2_766
O3 V1 Mo1 123.30(17) . .
O6 V1 Mo1 109.49(17) . .
O2 V1 Mo1 109.47(16) . .
O4 V1 Mo1 39.79(15) . .
O1 V1 Mo1 40.18(14) . .
Mo4 V1 Mo1 74.23(3) 2_766 .
O3 V1 Mo2 122.90(17) . .
O6 V1 Mo2 109.52(16) . .
O2 V1 Mo2 39.88(14) . .
O4 V1 Mo2 109.55(16) . .
O1 V1 Mo2 40.76(13) . .
Mo4 V1 Mo2 117.20(3) 2_766 .
Mo1 V1 Mo2 74.37(3) . .
O3 V1 Mo3 119.77(17) . .
O6 V1 Mo3 40.48(14) . .
O2 V1 Mo3 39.90(15) . .
O4 V1 Mo3 109.99(19) . .
O1 V1 Mo3 109.93(14) . .
Mo4 V1 Mo3 74.39(3) 2_766 .
Mo1 V1 Mo3 116.91(3) . .
Mo2 V1 Mo3 73.75(3) . .
O22 P1 O22 180.0(5) . 2_766
O22 P1 O21 111.6(4) . .
O22 P1 O21 68.4(4) 2_766 .
O22 P1 O21 68.4(4) . 2_766
O22 P1 O21 111.6(4) 2_766 2_766
O21 P1 O21 180.00(9) . 2_766
O22 P1 O23 111.3(4) . 2_766
O22 P1 O23 68.7(4) 2_766 2_766
O21 P1 O23 108.8(4) . 2_766
O21 P1 O23 71.2(4) 2_766 2_766
O22 P1 O23 68.7(4) . .
O22 P1 O23 111.3(4) 2_766 .
O21 P1 O23 71.2(4) . .
O21 P1 O23 108.8(4) 2_766 .
O23 P1 O23 180.0 2_766 .
O22 P1 O20 110.6(4) . .
O22 P1 O20 69.4(4) 2_766 .
O21 P1 O20 107.7(4) . .
O21 P1 O20 72.3(4) 2_766 .
O23 P1 O20 106.6(4) 2_766 .
O23 P1 O20 73.4(4) . .
O22 P1 O20 69.4(4) . 2_766
O22 P1 O20 110.6(4) 2_766 2_766
O21 P1 O20 72.3(4) . 2_766
O21 P1 O20 107.7(4) 2_766 2_766
O23 P1 O20 73.4(4) 2_766 2_766
O23 P1 O20 106.6(4) . 2_766
O20 P1 O20 180.0 . 2_766
V1 O1 Mo1 102.5(2) . .
V1 O1 Mo2 101.9(2) . .
Mo1 O1 Mo2 131.1(2) . .
V1 O2 Mo2 103.2(2) . .
V1 O2 Mo3 103.3(2) . .
Mo2 O2 Mo3 131.2(3) . .
V1 O3 Cu2 165.5(3) . .
V1 O4 Mo1 103.2(2) . .
V1 O4 Mo4 102.2(3) . 2_766
Mo1 O4 Mo4 131.7(3) . 2_766
V1 O6 Mo4 103.1(2) . 2_766
V1 O6 Mo3 102.8(2) . .
Mo4 O6 Mo3 131.5(3) 2_766 .
Mo6 O8 Cu11 161.4(3) . 2_756
Mo2 O9 Mo6 141.0(3) . .
Mo1 O11 Mo6 140.0(4) . .
C20 N4 C16 118.0(6) . .
C20 N4 Cu2 131.4(5) . .
C16 N4 Cu2 110.0(5) . .
C30 N6 C26 118.8(6) . .
C30 N6 Cu2 132.3(6) . .
C26 N6 Cu2 108.1(4) . .
C21 N5 C25 118.6(6) . .
C21 N5 Cu2 126.8(4) . .
C25 N5 Cu2 114.1(4) . .
Mo3 O13 Mo5 140.2(3) . .
Mo2 O14 Mo5 141.0(4) . .
C11 N3 C15 119.3(7) . .
C11 N3 Cu2 126.6(6) . .
C15 N3 Cu2 113.7(5) . .
Mo1 O16 V5 141.0(4) . 2_766
Mo1 O16 Mo5 141.0(4) . 2_766
V5 O16 Mo5 0.0 2_766 2_766
Mo3 O17 V6 141.1(4) . 2_766
Mo3 O17 Mo6 141.1(4) . 2_766
V6 O17 Mo6 0.0 2_766 2_766
Mo4 O18 Mo5 142.6(4) . .
N5 C21 C22 120.9(6) . .
N5 C21 H21A 119.6 . .
C22 C21 H21A 119.6 . .
C5 C4 C8 116.4(6) . .
C5 C4 C3 122.9(6) . .
C8 C4 C3 120.6(6) . .
Mo4 O19 Mo6 141.1(4) . .
N3 C15 C14 122.8(7) . .
N3 C15 C16 117.2(6) . .
C14 C15 C16 119.9(7) . .
N4 C16 C17 122.8(7) . .
N4 C16 C15 117.1(6) . .
C17 C16 C15 120.1(7) . .
N4 C20 C19 123.5(8) . .
N4 C20 H20A 118.2 . .
C19 C20 H20A 118.2 . .
C9 C3 C2 117.4(7) . .
C9 C3 C4 121.6(6) . .
C2 C3 C4 121.0(6) . .
C6 C5 C4 119.9(7) . .
C6 C5 H5A 120.1 . .
C4 C5 H5A 120.1 . .
C22 C23 C24 119.9(6) . .
C22 C23 H23A 120.1 . .
C24 C23 H23A 120.1 . .
N6 C26 C27 122.9(7) . .
N6 C26 C25 117.5(6) . .
C27 C26 C25 119.6(7) . .
N6 C30 C29 122.2(8) . .
N6 C30 H30A 118.9 . .
C29 C30 H30A 118.9 . .
N3 C11 C12 121.7(8) . .
N3 C11 H11A 119.1 . .
C12 C11 H11A 119.1 . .
C7 N1 C6 117.2(6) . .
C7 N1 Cu1 109.0(6) . .
C6 N1 Cu1 133.2(7) . .
C7 N1 Cu11 133.3(6) . .
C6 N1 Cu11 107.0(7) . .
Cu1 N1 Cu11 26.63(12) . .
C25 C24 C23 117.0(6) . .
C25 C24 C103 119.9(7) . .
C23 C24 C103 123.2(7) . .
N5 C25 C24 123.2(6) . .
N5 C25 C26 117.1(6) . .
C24 C25 C26 119.7(6) . .
C28 C29 C30 119.9(8) . .
C28 C29 H29A 120.0 . .
C30 C29 H29A 120.0 . .
C7 C8 C4 119.0(7) . .
C7 C8 H8A 120.5 . .
C4 C8 H8A 120.5 . .
C1 N2 C10 117.2(7) . .
C1 N2 Cu11 109.4(7) . 1_455
C10 N2 Cu11 133.3(7) . 1_455
C1 N2 Cu1 134.7(7) . 1_455
C10 N2 Cu1 107.7(7) . 1_455
Cu11 N2 Cu1 26.68(12) 1_455 1_455
C23 C22 C21 120.3(6) . .
C23 C22 H22A 119.8 . .
C21 C22 H22A 119.8 . .
C1 C2 C3 119.5(9) . .
C1 C2 H2A 120.2 . .
C3 C2 H2A 120.2 . .
C18 C17 C16 116.8(7) . .
C18 C17 C102 124.6(8) . .
C16 C17 C102 118.6(9) . .
C28 C27 C26 117.5(8) . .
C28 C27 C104 123.0(8) . .
C26 C27 C104 119.5(8) . .
C18 C19 C20 118.9(9) . .
C18 C19 H19A 120.5 . .
C20 C19 H19A 120.5 . .
C13 C14 C15 117.0(8) . .
C13 C14 C101 124.2(8) . .
C15 C14 C101 118.8(8) . .
C10 C9 C3 119.4(9) . .
C10 C9 H9A 120.3 . .
C3 C9 H9A 120.3 . .
C29 C28 C27 118.8(8) . .
C29 C28 H28A 120.6 . .
C27 C28 H28A 120.6 . .
N1 C6 C5 123.3(8) . .
N1 C6 H6A 118.3 . .
C5 C6 H6A 118.3 . .
C102 C101 C14 121.8(7) . .
C102 C101 H10A 119.1 . .
C14 C101 H10A 119.1 . .
C103 C104 C27 120.7(8) . .
C103 C104 H10B 119.7 . .
C27 C104 H10B 119.7 . .
C104 C103 C24 120.5(8) . .
C104 C103 H10C 119.7 . .
C24 C103 H10C 119.7 . .
N1 C7 C8 124.2(8) . .
N1 C7 H7A 117.9 . .
C8 C7 H7A 117.9 . .
C101 C102 C17 120.8(8) . .
C101 C102 H10D 119.6 . .
C17 C102 H10D 119.6 . .
N2 C10 C9 123.1(9) . .
N2 C10 H10E 118.5 . .
C9 C10 H10E 118.5 . .
C19 C18 C17 120.0(8) . .
C19 C18 H18A 120.0 . .
C17 C18 H18A 120.0 . .
C12 C13 C14 120.6(7) . .
C12 C13 H13A 119.7 . .
C14 C13 H13A 119.7 . .
C13 C12 C11 118.5(9) . .
C13 C12 H12A 120.7 . .
C11 C12 H12A 120.7 . .
N2 C1 C2 123.2(9) . .
N2 C1 H1A 118.4 . .
C2 C1 H1A 118.4 . .
P1 O20 O22 53.0(4) . 2_766
P1 O20 V6 125.0(4) . 2_766
O22 O20 V6 71.9(4) 2_766 2_766
P1 O20 Mo6 125.0(4) . 2_766
O22 O20 Mo6 71.9(4) 2_766 2_766
V6 O20 Mo6 0.0 2_766 2_766
P1 O20 Mo3 122.2(4) . .
O22 O20 Mo3 129.0(5) 2_766 .
V6 O20 Mo3 91.3(3) 2_766 .
Mo6 O20 Mo3 91.3(3) 2_766 .
P1 O20 Mo4 121.9(4) . 2_766
O22 O20 Mo4 128.3(5) 2_766 2_766
V6 O20 Mo4 89.7(3) 2_766 2_766
Mo6 O20 Mo4 89.7(3) 2_766 2_766
Mo3 O20 Mo4 98.3(3) . 2_766
P1 O21 O22 54.4(4) . 2_766
P1 O21 O23 54.7(4) . .
O22 O21 O23 91.5(5) 2_766 .
P1 O21 Mo2 126.6(4) . 2_766
O22 O21 Mo2 72.3(4) 2_766 2_766
O23 O21 Mo2 131.2(5) . 2_766
P1 O21 Mo3 121.9(4) . 2_766
O22 O21 Mo3 136.0(5) 2_766 2_766
O23 O21 Mo3 123.0(5) . 2_766
Mo2 O21 Mo3 97.6(3) 2_766 2_766
P1 O21 Mo5 123.3(4) . 2_766
O22 O21 Mo5 133.1(5) 2_766 2_766
O23 O21 Mo5 68.6(4) . 2_766
Mo2 O21 Mo5 89.3(2) 2_766 2_766
Mo3 O21 Mo5 88.0(2) 2_766 2_766
P1 O22 O21 57.2(4) . 2_766
P1 O22 O23 57.4(4) . .
O21 O22 O23 94.7(5) 2_766 .
P1 O22 O20 57.6(4) . 2_766
O21 O22 O20 93.7(5) 2_766 2_766
O23 O22 O20 92.7(5) . 2_766
P1 O22 Mo6 124.2(4) . .
O21 O22 Mo6 129.8(5) 2_766 .
O23 O22 Mo6 130.1(5) . .
O20 O22 Mo6 66.6(4) 2_766 .
P1 O22 Mo1 124.4(4) . .
O21 O22 Mo1 135.1(5) 2_766 .
O23 O22 Mo1 67.2(4) . .
O20 O22 Mo1 126.4(5) 2_766 .
Mo6 O22 Mo1 88.7(2) . .
P1 O22 Mo2 124.7(4) . .
O21 O22 Mo2 67.6(4) 2_766 .
O23 O22 Mo2 135.6(5) . .
O20 O22 Mo2 127.3(5) 2_766 .
Mo6 O22 Mo2 87.9(2) . .
Mo1 O22 Mo2 96.4(3) . .
P1 O23 O22 53.9(4) . .
P1 O23 O21 54.1(4) . .
O22 O23 O21 90.9(5) . .
P1 O23 Mo1 126.1(4) . .
O22 O23 Mo1 72.2(4) . .
O21 O23 Mo1 131.9(5) . .
P1 O23 Mo5 123.5(4) . 2_766
O22 O23 Mo5 134.7(5) . 2_766
O21 O23 Mo5 69.3(4) . 2_766
Mo1 O23 Mo5 90.9(3) . 2_766
Cu1 Cu11 N2 77.8(4) . 1_655
Cu1 Cu11 N1 74.0(3) . .
N2 Cu11 N1 150.6(4) 1_655 .
Cu1 Cu11 O8 178.0(2) . 2_756
N2 Cu11 O8 104.2(4) 1_655 2_756
N1 Cu11 O8 104.0(3) . 2_756
Cu1 Cu11 Cu11 121.6(3) . 2_756
N2 Cu11 Cu11 107.3(3) 1_655 2_756
N1 Cu11 Cu11 94.5(2) . 2_756
O8 Cu11 Cu11 58.05(16) 2_756 2_756
Cu11 Cu1 N1 79.4(3) . .
Cu11 Cu1 N2 75.5(4) . 1_655
N1 Cu1 N2 153.5(4) . 1_655

loop_
_geom_bond_atom_site_label_1
_geom_bond_atom_site_label_2
_geom_bond_distance
_geom_bond_site_symmetry_2
Mo1 O10 1.673(5) .
Mo1 O16 1.790(5) .
Mo1 O11 1.796(5) .
Mo1 O4 2.039(5) .
Mo1 O1 2.051(5) .
Mo1 O23 2.433(8) .
Mo1 O22 2.514(8) .
Mo1 V1 3.1029(11) .
Mo2 O15 1.659(5) .
Mo2 O14 1.787(5) .
Mo2 O9 1.794(5) .
Mo2 O2 2.046(5) .
Mo2 O1 2.072(4) .
Mo2 O21 2.445(8) 2_766
Mo2 O22 2.520(8) .
Mo2 V1 3.1061(11) .
Mo3 O7 1.675(4) .
Mo3 O13 1.789(5) .
Mo3 O17 1.790(6) .
Mo3 O2 2.050(5) .
Mo3 O6 2.070(5) .
Mo3 O20 2.477(8) .
Mo3 O21 2.510(8) 2_766
Mo3 V1 3.1100(11) .
Mo4 O12 1.655(5) .
Mo4 O19 1.776(6) .
Mo4 O18 1.791(6) .
Mo4 O6 2.047(5) 2_766
Mo4 O4 2.062(6) 2_766
Mo4 O20 2.487(8) 2_766
Mo4 V1 3.0992(11) 2_766
Cu2 O3 1.938(4) .
Cu2 N5 1.976(5) .
Cu2 N3 1.994(6) .
Cu2 N4 2.112(6) .
Cu2 N6 2.168(6) .
Mo5 O5 1.600(5) .
Mo5 O18 1.909(6) .
Mo5 O14 1.909(6) .
Mo5 O13 1.923(5) .
Mo5 O16 1.942(6) 2_766
Mo5 O23 2.503(8) 2_766
Mo5 O21 2.515(8) 2_766
Mo6 O8 1.614(5) .
Mo6 O19 1.896(6) .
Mo6 O9 1.906(5) .
Mo6 O17 1.924(6) 2_766
Mo6 O11 1.939(5) .
Mo6 O20 2.421(8) 2_766
Mo6 O22 2.507(8) .
V1 O3 1.654(4) .
V1 O6 1.908(5) .
V1 O2 1.915(5) .
V1 O4 1.918(5) .
V1 O1 1.926(5) .
V1 Mo4 3.0992(11) 2_766
P1 O22 1.490(8) .
P1 O22 1.490(8) 2_766
P1 O21 1.542(7) .
P1 O21 1.542(7) 2_766
P1 O23 1.552(8) 2_766
P1 O23 1.552(8) .
P1 O20 1.574(8) .
P1 O20 1.574(8) 2_766
O4 Mo4 2.062(5) 2_766
O6 Mo4 2.047(5) 2_766
O8 Cu11 2.407(5) 2_756
N4 C20 1.300(10) .
N4 C16 1.357(9) .
N6 C30 1.321(9) .
N6 C26 1.348(9) .
N5 C21 1.337(8) .
N5 C25 1.359(8) .
N3 C11 1.315(10) .
N3 C15 1.361(9) .
O16 V5 1.942(6) 2_766
O16 Mo5 1.942(6) 2_766
O17 V6 1.924(6) 2_766
O17 Mo6 1.924(6) 2_766
C21 C22 1.416(10) .
C21 H21A 0.9300 .
C4 C5 1.383(9) .
C4 C8 1.394(9) .
C4 C3 1.481(8) .
C15 C14 1.404(9) .
C15 C16 1.424(11) .
C16 C17 1.412(10) .
C20 C19 1.410(11) .
C20 H20A 0.9300 .
C3 C9 1.394(10) .
C3 C2 1.397(10) .
C5 C6 1.367(11) .
C5 H5A 0.9300 .
C23 C22 1.347(11) .
C23 C24 1.409(10) .
C23 H23A 0.9300 .
C26 C27 1.412(10) .
C26 C25 1.441(9) .
C30 C29 1.410(12) .
C30 H30A 0.9300 .
C11 C12 1.435(11) .
C11 H11A 0.9300 .
N1 C7 1.296(13) .
N1 C6 1.339(13) .
N1 Cu1 1.941(7) .
N1 Cu11 1.984(7) .
C24 C25 1.397(10) .
C24 C103 1.428(10) .
C29 C28 1.368(14) .
C29 H29A 0.9300 .
C8 C7 1.385(11) .
C8 H8A 0.9300 .
N2 C1 1.327(15) .
N2 C10 1.366(15) .
N2 Cu11 1.951(7) 1_455
N2 Cu1 1.970(8) 1_455
C22 H22A 0.9300 .
C2 C1 1.384(11) .
C2 H2A 0.9300 .
C17 C18 1.402(14) .
C17 C102 1.434(11) .
C27 C28 1.410(12) .
C27 C104 1.424(13) .
C19 C18 1.350(13) .
C19 H19A 0.9300 .
C14 C13 1.402(13) .
C14 C101 1.426(13) .
C9 C10 1.369(11) .
C9 H9A 0.9300 .
C28 H28A 0.9300 .
C6 H6A 0.9300 .
C101 C102 1.347(15) .
C101 H10A 0.9300 .
C104 C103 1.378(13) .
C104 H10B 0.9300 .
C103 H10C 0.9300 .
C7 H7A 0.9300 .
C102 H10D 0.9300 .
C10 H10E 0.9300 .
C18 H18A 0.9300 .
C13 C12 1.365(14) .
C13 H13A 0.9300 .
C12 H12A 0.9300 .
C1 H1A 0.9300 .
O20 O22 1.745(11) 2_766
O20 V6 2.421(8) 2_766
O20 Mo6 2.421(8) 2_766
O20 Mo4 2.487(8) 2_766
O21 O22 1.704(11) 2_766
O21 O23 1.800(11) .
O21 Mo2 2.445(8) 2_766
O21 Mo3 2.510(8) 2_766
O21 Mo5 2.515(8) 2_766
O22 O21 1.704(11) 2_766
O22 O23 1.717(11) .
O22 O20 1.745(11) 2_766
O23 Mo5 2.503(8) 2_766
Cu11 Cu1 0.905(3) .
Cu11 N2 1.951(7) 1_655
Cu11 O8 2.407(5) 2_756
Cu11 Cu11 3.011(4) 2_756
Cu1 N2 1.970(8) 1_655
